data_9014055
loop_
_publ_author_name
'Averbuch-Pouchot M'

_publ_section_title
;
 On the existence of two new mixed-alkali cyclohexaphosphates Li3Na3P6O18(H2O)12
 and Li3K3P6O18(H2O)
 _cod_database_code 1008849
;
_journal_name_full 'Zeitschrift fur Anorganische und Allgemeine Chemie'
_journal_page_first 225
_journal_page_last 234
_journal_volume 574
_journal_year 1989
_chemical_formula_sum 'K3 Li3 O19 P6'
_space_group_IT_number 148
_symmetry_space_group_name_Hall '-R 3'
_symmetry_space_group_name_H-M 'R -3 :H'
_cell_angle_alpha 90
_cell_angle_beta 90
_cell_angle_gamma 120
_cell_length_a 15.047
_cell_length_b 15.047
_cell_length_c 12.779
_cell_formula_units_Z 6
_cell_volume 2505.690
_database_code_amcsd 0016715
_exptl_crystal_density_diffrn 2.497
_cod_duplicate_entry 1008849
_cod_original_sg_symbol_H-M 'R -3'
_cod_original_formula_sum 'P6 K3 Li3 O19'
_cod_database_code 9014055
_amcsd_formula_title Li3K3P6O18(H2O)

loop_
_space_group_symop_operation_xyz
x,y,z
2/3+x,1/3+y,1/3+z
1/3+x,2/3+y,2/3+z
y,-x+y,-z
2/3+y,1/3-x+y,1/3-z
1/3+y,2/3-x+y,2/3-z
-x+y,-x,z
2/3-x+y,1/3-x,1/3+z
1/3-x+y,2/3-x,2/3+z
-x,-y,-z
2/3-x,1/3-y,1/3-z
1/3-x,2/3-y,2/3-z
-y,x-y,z
2/3-y,1/3+x-y,1/3+z
1/3-y,2/3+x-y,2/3+z
x-y,x,-z
2/3+x-y,1/3+x,1/3-z
1/3+x-y,2/3+x,2/3-z

loop_
_atom_site_label
_atom_site_fract_x
_atom_site_fract_y
_atom_site_fract_z
P1 0.86931 0.49543 0.30009
P2 0.96814 0.79710 0.52879
K1 0.96712 0.77689 0.24785
Li1 0.01480 0.27490 0.25610
O1 0.16100 0.04170 -0.04690
O2 0.96930 0.54530 0.34750
O3 0.34170 0.47630 0.53000
O4 0.23730 0.49880 0.12410
O5 0.25660 0.43360 0.30150
O6 0.25910 -0.01590 0.53550
O7 0.00000 0.00000 0.25550

loop_
_cod_related_entry_id
_cod_related_entry_database
_cod_related_entry_code
1 AMCSD 0016715
